data_2022458
loop_
_publ_author_name
'Pham, Duyen N. K.'
'Belanger, Zachary S.'
'Chadeayne, Andrew R.'
'Golen, James A.'
'Manke, David R.'

_publ_section_title
;
 The crystalline forms of nine hydrochloride salts of substituted
 tryptamines
;
_journal_coeditor_code YP3219
_journal_issue 10
_journal_name_full 'Acta Crystallographica Section C'
_journal_page_first
;
;
_journal_paper_doi 10.1107/S2053229621008950
_journal_volume 77
_journal_year 2021
_chemical_formula_iupac 'C11 H15 N2 +, Cl -'
_chemical_formula_moiety 'C11 H15 N2 +, Cl -'
_chemical_formula_sum 'C11 H15 Cl N2'
_chemical_formula_weight 210.70
_chemical_name_common
;
5-Methyltryptammonium chloride
;
_chemical_name_systematic
;
2-(5-Methyl-1<i>H</i>-indol-3-yl)ethan-1-aminium chloride
;
_space_group_crystal_system monoclinic
_space_group_IT_number 14
_space_group_name_Hall '-P 2ybc'
_space_group_name_H-M_alt 'P 1 21/c 1'
_atom_sites_solution_hydrogens mixed
_audit_creation_method
;
Olex2 1.3
(compiled 2020.11.12 svn.r5f609507 for OlexSys, GUI svn.r6272)
;
_cell_angle_alpha 90
_cell_angle_beta 107.774(2)
_cell_angle_gamma 90
_cell_formula_units_Z 4
_cell_length_a 14.9939(10)
_cell_length_b 8.4270(5)
_cell_length_c 9.5388(6)
_cell_measurement_reflns_used 8357
_cell_measurement_temperature 297(2)
_cell_measurement_theta_max 26.34
_cell_measurement_theta_min 2.81
_cell_volume 1147.73(13)
_computing_cell_refinement
;
SAINT (Bruker, 2018)
;
_computing_data_collection
;
APEX3 (Bruker, 2018)
;
_computing_data_reduction
;
SAINT (Bruker, 2018)
;
_computing_molecular_graphics
;
OLEX2 (Dolomanov <i>et al.</i>,  2009)
;
_computing_publication_material
;
publCIF (Westrip, 2010)
;
_computing_structure_refinement
;
SHELXL2018 (Sheldrick, 2015b)
;
_computing_structure_solution
;
SHELXT2014 (Sheldrick, 2015a)
;
_diffrn_ambient_temperature 297.15
_diffrn_measured_fraction_theta_full 0.988
_diffrn_measured_fraction_theta_max 0.990
_diffrn_measurement_device_type 'Bruker D8 Venture CMOS'
_diffrn_measurement_method '\f and \w scans'
_diffrn_radiation_type MoK\a
_diffrn_radiation_wavelength 0.71073
_diffrn_reflns_av_R_equivalents 0.0430
_diffrn_reflns_av_unetI/netI 0.0198
_diffrn_reflns_limit_h_max 18
_diffrn_reflns_limit_h_min -18
_diffrn_reflns_limit_k_max 10
_diffrn_reflns_limit_k_min -10
_diffrn_reflns_limit_l_max 11
_diffrn_reflns_limit_l_min -11
_diffrn_reflns_number 25382
_diffrn_reflns_theta_full 25.242
_diffrn_reflns_theta_max 26.425
_diffrn_reflns_theta_min 2.807
_diffrn_source_current 30.0
_diffrn_source_power 1.5
_diffrn_source_voltage 50.0
_diffrn_standards_number 0
_exptl_absorpt_coefficient_mu 0.297
_exptl_absorpt_correction_T_max 0.7454
_exptl_absorpt_correction_T_min 0.6784
_exptl_absorpt_correction_type multi-scan
_exptl_absorpt_process_details
;
(SADABS; Bruker, 2018)
;
_exptl_crystal_colour colourless
_exptl_crystal_density_diffrn 1.219
_exptl_crystal_description block
_exptl_crystal_F_000 448
_exptl_crystal_size_max 0.22
_exptl_crystal_size_mid 0.20
_exptl_crystal_size_min 0.08
_refine_diff_density_max 0.340
_refine_diff_density_min -0.298
_refine_ls_extinction_method none
_refine_ls_goodness_of_fit_ref 1.154
_refine_ls_hydrogen_treatment mixed
_refine_ls_matrix_type full
_refine_ls_number_parameters 144
_refine_ls_number_reflns 2331
_refine_ls_number_restraints 4
_refine_ls_restrained_S_all 1.153
_refine_ls_R_factor_all 0.0607
_refine_ls_R_factor_gt 0.0492
_refine_ls_shift/su_max 0.000
_refine_ls_shift/su_mean 0.000
_refine_ls_structure_factor_coef Fsqd
_refine_ls_weighting_details 'w=1/[\s^2^(Fo^2^)+(0.0593P)^2^+0.5865P] where P=(Fo^2^+2Fc^2^)/3'
_refine_ls_weighting_scheme calc
_refine_ls_wR_factor_gt 0.1396
_refine_ls_wR_factor_ref 0.1476
_reflns_number_gt 1932
_reflns_number_total 2331
_reflns_threshold_expression 'I > 2\s(I)'
_cod_data_source_file yp3219sup1.cif
_cod_data_source_block 7
_cod_database_code 2022458
_shelx_space_group_comment
;
The symmetry employed for this shelxl refinement is uniquely defined
by the following loop, which should always be used as a source of
symmetry information in preference to the above space-group names.
They are only intended as comments.
;
_shelx_estimated_absorpt_t_min 0.937
_shelx_estimated_absorpt_t_max 0.977

loop_
_space_group_symop_operation_xyz
'x, y, z'
'-x, y+1/2, -z+1/2'
'-x, -y, -z'
'x, -y-1/2, z-1/2'

loop_
_atom_site_type_symbol
_atom_site_label
_atom_site_fract_x
_atom_site_fract_y
_atom_site_fract_z
_atom_site_U_iso_or_equiv
_atom_site_adp_type
_atom_site_calc_flag
_atom_site_occupancy
_atom_site_disorder_assembly
_atom_site_disorder_group
Cl Cl1 0.94731(5) 0.31223(8) 0.32342(7) 0.0600(2) Uani d 1 . .
N N1 0.83458(17) 0.4795(3) 1.0140(3) 0.0644(6) Uani d 1 . .
N N2 0.87951(15) 0.4557(3) 0.5770(2) 0.0525(5) Uani d 1 . .
C C1 0.85885(19) 0.5618(3) 0.9068(3) 0.0639(7) Uani d 1 . .
H H1A 0.918484 0.600426 0.916167 0.077 Uiso calc 1 . .
C C2 0.74143(19) 0.4424(3) 0.9623(3) 0.0551(6) Uani d 1 . .
C C3 0.6827(2) 0.3656(3) 1.0296(3) 0.0674(8) Uani d 1 . .
H H3 0.706056 0.325863 1.124769 0.081 Uiso calc 1 . .
C C4 0.5900(2) 0.3506(3) 0.9517(4) 0.0694(8) Uani d 1 . .
H H4 0.550319 0.299743 0.995598 0.083 Uiso calc 1 . .
C C5 0.5525(2) 0.4093(3) 0.8075(3) 0.0607(7) Uani d 1 . .
C C6 0.61139(18) 0.4832(3) 0.7416(3) 0.0531(6) Uani d 1 . .
H H6 0.587788 0.520787 0.645685 0.064 Uiso calc 1 . .
C C7 0.70623(17) 0.5017(3) 0.8182(3) 0.0486(5) Uani d 1 . .
C C8 0.78325(17) 0.5787(3) 0.7847(3) 0.0529(6) Uani d 1 . .
C C9 0.7813(2) 0.6576(3) 0.6432(4) 0.0649(7) Uani d 1 . .
H H9A 0.832443 0.733104 0.662521 0.078 Uiso calc 1 . .
H H9B 0.723199 0.716311 0.606138 0.078 Uiso calc 1 . .
C C10 0.78937(18) 0.5433(3) 0.5268(3) 0.0591(6) Uani d 1 . .
H H10A 0.737745 0.468549 0.505147 0.071 Uiso calc 1 . .
H H10B 0.785671 0.600959 0.437179 0.071 Uiso calc 1 . .
C C11 0.4489(2) 0.3953(5) 0.7267(4) 0.0863(10) Uani d 1 . .
H H11A 0.428133 0.488299 0.667696 0.130 Uiso calc 1 . .
H H11B 0.414862 0.385387 0.796788 0.130 Uiso calc 1 . .
H H11C 0.437910 0.303224 0.664492 0.130 Uiso calc 1 . .
H H1 0.875(2) 0.456(4) 1.098(2) 0.092(11) Uiso d 1 . .
H H2A 0.9328(13) 0.530(3) 0.609(3) 0.061(8) Uiso d 1 . .
H H2B 0.8874(19) 0.385(3) 0.499(2) 0.068(8) Uiso d 1 . .
H H2C 0.882(2) 0.399(3) 0.668(2) 0.077(9) Uiso d 1 . .

loop_
_atom_site_aniso_label
_atom_site_aniso_U_11
_atom_site_aniso_U_22
_atom_site_aniso_U_33
_atom_site_aniso_U_12
_atom_site_aniso_U_13
_atom_site_aniso_U_23
Cl1 0.0659(4) 0.0633(4) 0.0501(4) -0.0140(3) 0.0166(3) -0.0069(3)
N1 0.0668(15) 0.0637(14) 0.0566(13) 0.0172(11) 0.0097(11) -0.0107(11)
N2 0.0529(12) 0.0543(12) 0.0526(12) -0.0025(9) 0.0193(10) 0.0019(9)
C1 0.0578(15) 0.0521(14) 0.0801(19) 0.0071(12) 0.0186(14) -0.0166(13)
C2 0.0722(17) 0.0443(12) 0.0511(13) 0.0147(11) 0.0220(12) -0.0046(10)
C3 0.096(2) 0.0579(15) 0.0547(15) 0.0184(15) 0.0331(15) 0.0071(12)
C4 0.089(2) 0.0590(16) 0.0744(18) 0.0001(15) 0.0461(17) 0.0067(14)
C5 0.0647(16) 0.0501(14) 0.0733(17) -0.0013(12) 0.0299(13) -0.0002(12)
C6 0.0610(15) 0.0444(12) 0.0558(14) 0.0019(11) 0.0206(11) 0.0026(10)
C7 0.0574(14) 0.0354(11) 0.0553(13) 0.0059(9) 0.0204(11) -0.0022(9)
C8 0.0551(14) 0.0394(12) 0.0675(15) 0.0057(10) 0.0235(12) -0.0028(11)
C9 0.0612(16) 0.0468(14) 0.092(2) 0.0072(12) 0.0311(15) 0.0162(13)
C10 0.0513(14) 0.0642(15) 0.0602(14) -0.0024(12) 0.0148(11) 0.0196(12)
C11 0.0675(19) 0.086(2) 0.109(3) -0.0149(17) 0.0332(18) 0.004(2)

loop_
_atom_type_symbol
_atom_type_description
_atom_type_scat_dispersion_real
_atom_type_scat_dispersion_imag
_atom_type_scat_source
C C 0.0033 0.0016 'International Tables Vol C Tables 4.2.6.8 and 6.1.1.4'
H H 0.0000 0.0000 'International Tables Vol C Tables 4.2.6.8 and 6.1.1.4'
Cl Cl 0.1484 0.1585 'International Tables Vol C Tables 4.2.6.8 and 6.1.1.4'
N N 0.0061 0.0033 'International Tables Vol C Tables 4.2.6.8 and 6.1.1.4'

loop_
_geom_angle_atom_site_label_1
_geom_angle_atom_site_label_2
_geom_angle_atom_site_label_3
_geom_angle_site_symmetry_1
_geom_angle_site_symmetry_3
_geom_angle
_geom_angle_publ_flag
C1 N1 H1 . . 123(3) ?
C2 N1 C1 . . 108.7(2) ?
C2 N1 H1 . . 129(3) ?
C10 N2 H2A . . 111.0(16) ?
C10 N2 H2B . . 111.3(17) ?
C10 N2 H2C . . 108.0(18) ?
H2A N2 H2B . . 110(2) ?
H2A N2 H2C . . 103(2) ?
H2B N2 H2C . . 113(2) ?
N1 C1 H1A . . 124.8 ?
C8 C1 N1 . . 110.4(3) ?
C8 C1 H1A . . 124.8 ?
N1 C2 C3 . . 131.1(3) ?
N1 C2 C7 . . 108.0(2) ?
C3 C2 C7 . . 120.9(3) ?
C2 C3 H3 . . 120.9 ?
C4 C3 C2 . . 118.2(3) ?
C4 C3 H3 . . 120.9 ?
C3 C4 H4 . . 118.8 ?
C3 C4 C5 . . 122.4(3) ?
C5 C4 H4 . . 118.8 ?
C4 C5 C11 . . 120.8(3) ?
C6 C5 C4 . . 118.9(3) ?
C6 C5 C11 . . 120.3(3) ?
C5 C6 H6 . . 119.9 ?
C5 C6 C7 . . 120.3(2) ?
C7 C6 H6 . . 119.9 ?
C2 C7 C8 . . 106.8(2) ?
C6 C7 C2 . . 119.4(2) ?
C6 C7 C8 . . 133.7(2) ?
C1 C8 C7 . . 106.1(2) ?
C1 C8 C9 . . 126.8(3) ?
C7 C8 C9 . . 127.0(2) ?
C8 C9 H9A . . 108.9 ?
C8 C9 H9B . . 108.9 ?
C8 C9 C10 . . 113.5(2) ?
H9A C9 H9B . . 107.7 ?
C10 C9 H9A . . 108.9 ?
C10 C9 H9B . . 108.9 ?
N2 C10 C9 . . 110.6(2) ?
N2 C10 H10A . . 109.5 ?
N2 C10 H10B . . 109.5 ?
C9 C10 H10A . . 109.5 ?
C9 C10 H10B . . 109.5 ?
H10A C10 H10B . . 108.1 ?
C5 C11 H11A . . 109.5 ?
C5 C11 H11B . . 109.5 ?
C5 C11 H11C . . 109.5 ?
H11A C11 H11B . . 109.5 ?
H11A C11 H11C . . 109.5 ?
H11B C11 H11C . . 109.5 ?

loop_
_geom_bond_atom_site_label_1
_geom_bond_atom_site_label_2
_geom_bond_site_symmetry_2
_geom_bond_distance
_geom_bond_publ_flag
N1 C1 . 1.373(4) ?
N1 C2 . 1.368(4) ?
N1 H1 . 0.863(10) ?
N2 C10 . 1.485(3) ?
N2 H2A . 0.986(10) ?
N2 H2B . 0.987(10) ?
N2 H2C . 0.987(10) ?
C1 H1A . 0.9300 ?
C1 C8 . 1.362(4) ?
C2 C3 . 1.397(4) ?
C2 C7 . 1.405(3) ?
C3 H3 . 0.9300 ?
C3 C4 . 1.368(4) ?
C4 H4 . 0.9300 ?
C4 C5 . 1.407(4) ?
C5 C6 . 1.379(4) ?
C5 C11 . 1.513(4) ?
C6 H6 . 0.9300 ?
C6 C7 . 1.395(3) ?
C7 C8 . 1.443(3) ?
C8 C9 . 1.497(4) ?
C9 H9A . 0.9700 ?
C9 H9B . 0.9700 ?
C9 C10 . 1.503(4) ?
C10 H10A . 0.9700 ?
C10 H10B . 0.9700 ?
C11 H11A . 0.9600 ?
C11 H11B . 0.9600 ?
C11 H11C . 0.9600 ?

loop_
_geom_hbond_atom_site_label_D
_geom_hbond_atom_site_label_H
_geom_hbond_atom_site_label_A
_geom_hbond_site_symmetry_A
_geom_hbond_distance_DH
_geom_hbond_distance_HA
_geom_hbond_distance_DA
_geom_hbond_angle_DHA
_geom_hbond_publ_flag
N1 H1 Cl1 1_556 0.863(10) 2.420(16) 3.242(3) 159(3) yes
N2 H2A Cl1 3_766 0.986(10) 2.171(10) 3.156(2) 178(2) yes
N2 H2B Cl1 . 0.987(10) 2.216(15) 3.138(2) 155(2) yes
N2 H2C Cl1 4_566 0.987(10) 2.329(19) 3.194(2) 146(2) yes

loop_
_geom_torsion_atom_site_label_1
_geom_torsion_atom_site_label_2
_geom_torsion_atom_site_label_3
_geom_torsion_atom_site_label_4
_geom_torsion_site_symmetry_1
_geom_torsion_site_symmetry_2
_geom_torsion_site_symmetry_3
_geom_torsion_site_symmetry_4
_geom_torsion
_geom_torsion_publ_flag
N1 C1 C8 C7 . . . . 0.1(3) ?
N1 C1 C8 C9 . . . . -178.4(2) ?
N1 C2 C3 C4 . . . . 177.3(3) ?
N1 C2 C7 C6 . . . . -178.2(2) ?
N1 C2 C7 C8 . . . . -0.5(3) ?
C1 N1 C2 C3 . . . . -177.4(3) ?
C1 N1 C2 C7 . . . . 0.5(3) ?
C1 C8 C9 C10 . . . . 97.2(3) ?
C2 N1 C1 C8 . . . . -0.4(3) ?
C2 C3 C4 C5 . . . . 0.1(4) ?
C2 C7 C8 C1 . . . . 0.2(3) ?
C2 C7 C8 C9 . . . . 178.8(2) ?
C3 C2 C7 C6 . . . . -0.1(3) ?
C3 C2 C7 C8 . . . . 177.7(2) ?
C3 C4 C5 C6 . . . . 0.7(4) ?
C3 C4 C5 C11 . . . . -177.9(3) ?
C4 C5 C6 C7 . . . . -1.2(4) ?
C5 C6 C7 C2 . . . . 0.9(3) ?
C5 C6 C7 C8 . . . . -176.2(2) ?
C6 C7 C8 C1 . . . . 177.6(3) ?
C6 C7 C8 C9 . . . . -3.9(4) ?
C7 C2 C3 C4 . . . . -0.4(4) ?
C7 C8 C9 C10 . . . . -81.0(3) ?
C8 C9 C10 N2 . . . . -61.0(3) ?
C11 C5 C6 C7 . . . . 177.5(3) ?

_cod_database_fobs_code 2022458
